data_4020417
loop_
_publ_author_name
'Faiz Ahmed Khan'
'Jyotirmayee Dash'
'Ch. Sudheer'
'Nilam Sahu'
'Karuppasamy Parasuraman'

_publ_section_title
;
 Concise Synthesis of Novel Oxa-Bridged Compounds
;
_journal_name_full 'Journal of Organic Chemistry'
_journal_page_first 7565
_journal_page_last 7577
_journal_paper_doi 10.1021/jo0507385
_journal_volume 70
_journal_year 2005
_chemical_formula_moiety 'C22 H28 O15'
_chemical_formula_sum 'C22 H28 O15'
_chemical_formula_weight 532.44
_space_group_IT_number 2
_symmetry_cell_setting triclinic
_symmetry_space_group_name_Hall '-P 1'
_symmetry_space_group_name_H-M 'P -1'
_cell_angle_alpha 95.894(5)
_cell_angle_beta 99.268(5)
_cell_angle_gamma 102.143(5)
_cell_formula_units_Z 2
_cell_length_a 8.142(5)
_cell_length_b 10.888(5)
_cell_length_c 14.672(5)
_cell_measurement_temperature 293(2)
_cell_volume 1242.3(10)
_diffrn_ambient_temperature 293(2)
_exptl_crystal_density_diffrn 1.423
_cod_depositor_comments
;
The following automatic conversions were performed:
'_symmetry_cell_setting' value 'Triclinic' changed to 'triclinic'
according to '/home/saulius/struct/CIF-dictionaries/cif_core.dic'
dictionary named 'cif_core.dic' version 2.4.1 from 2010-06-29.

Automatic conversion script
Id: cif_fix_enum 1527 2010-12-29 10:47:43Z saulius 
;
_cod_database_code 4020417

loop_
_symmetry_equiv_pos_as_xyz
'x, y, z'
'-x, -y, -z'

loop_
_atom_site_label
_atom_site_type_symbol
_atom_site_fract_x
_atom_site_fract_y
_atom_site_fract_z
_atom_site_U_iso_or_equiv
_atom_site_adp_type
_atom_site_occupancy
_atom_site_symmetry_multiplicity
_atom_site_calc_flag
_atom_site_refinement_flags
_atom_site_disorder_assembly
_atom_site_disorder_group
O1 O 0.07039(17) 0.19538(13) 0.88096(10) 0.0362(4) Uani 1 1 d . . .
O2 O 0.43445(17) 0.40526(13) 0.68932(10) 0.0360(4) Uani 1 1 d . . .
O3 O 0.47401(18) 0.20898(15) 0.98407(10) 0.0416(4) Uani 1 1 d . . .
O4 O 0.2254(2) 0.12275(14) 1.03589(11) 0.0432(4) Uani 1 1 d . . .
O5 O 0.0103(2) -0.05456(15) 0.81688(12) 0.0541(5) Uani 1 1 d . . .
O6 O 0.3167(2) 0.36902(15) 0.50455(10) 0.0459(4) Uani 1 1 d . . .
O7 O 0.05423(19) 0.29283(15) 0.54662(10) 0.0450(4) Uani 1 1 d . . .
O8 O 0.2201(2) 0.43333(14) 0.82490(10) 0.0411(4) Uani 1 1 d . . .
O9 O 0.25551(19) 0.45048(16) 1.07185(11) 0.0512(5) Uani 1 1 d . . .
C10 C 0.3342(3) 0.2784(2) 0.64780(14) 0.0342(5) Uani 1 1 d . . .
O11 O 0.4434(2) 0.64613(15) 0.66545(14) 0.0569(5) Uani 1 1 d . . .
O12 O -0.0174(2) 0.34672(17) 1.02035(12) 0.0537(5) Uani 1 1 d . . .
O13 O 0.5944(2) 0.21673(16) 0.66323(14) 0.0625(5) Uani 1 1 d . . .
C14 C 0.1641(3) 0.3768(2) 0.73039(15) 0.0353(5) Uani 1 1 d . . .
H14 H 0.0413 0.3683 0.7089 0.042 Uiso 1 1 calc R . .
C15 C 0.2128(3) 0.1388(2) 0.86458(15) 0.0363(5) Uani 1 1 d . . .
C16 C 0.2728(3) 0.4441(2) 0.66571(15) 0.0348(5) Uani 1 1 d . . .
C17 C 0.2973(3) 0.1849(2) 0.96970(15) 0.0355(5) Uani 1 1 d . . .
C18 C 0.3090(3) 0.3582(2) 0.87878(15) 0.0349(5) Uani 1 1 d . . .
H18 H 0.4233 0.4053 0.9109 0.042 Uiso 1 1 calc R . .
C19 C 0.2166(3) 0.2475(2) 0.71855(14) 0.0346(5) Uani 1 1 d . . .
H19 H 0.1192 0.1754 0.6945 0.042 Uiso 1 1 calc R . .
C20 C 0.2023(3) 0.2926(2) 0.94528(14) 0.0338(5) Uani 1 1 d . . .
O21 O 0.1625(2) 0.62652(17) 0.65839(14) 0.0633(5) Uani 1 1 d . . .
C22 C 0.1712(3) 0.0027(2) 0.82119(16) 0.0423(6) Uani 1 1 d . . .
O23 O 0.3665(3) 0.08478(19) 0.57243(16) 0.0779(7) Uani 1 1 d . . .
C24 C 0.2286(3) 0.3419(2) 0.57604(15) 0.0377(5) Uani 1 1 d . . .
C25 C 0.4326(3) 0.1826(2) 0.62170(17) 0.0426(6) Uani 1 1 d . . .
C26 C 0.3134(3) 0.23684(19) 0.81435(14) 0.0331(5) Uani 1 1 d . . .
H26 H 0.4298 0.2266 0.8132 0.040 Uiso 1 1 calc R . .
C27 C 0.2854(3) 0.5827(2) 0.66332(15) 0.0401(5) Uani 1 1 d . . .
O28 O 0.2769(3) -0.04552(18) 0.79502(16) 0.0762(6) Uani 1 1 d . . .
C29 C 0.1309(3) 0.3654(2) 1.01566(15) 0.0364(5) Uani 1 1 d . . .
C30 C 0.2602(3) 0.4589(3) 0.44835(17) 0.0537(7) Uani 1 1 d . . .
H30A H 0.1376 0.4372 0.4320 0.080 Uiso 1 1 calc R . .
H30B H 0.3078 0.4566 0.3926 0.080 Uiso 1 1 calc R . .
H30C H 0.2977 0.5427 0.4831 0.080 Uiso 1 1 calc R . .
C31 C 0.2079(4) 0.5257(3) 1.14700(18) 0.0628(8) Uani 1 1 d . . .
H31A H 0.1998 0.6071 1.1294 0.094 Uiso 1 1 calc R . .
H31B H 0.2931 0.5371 1.2025 0.094 Uiso 1 1 calc R . .
H31C H 0.0993 0.4826 1.1586 0.094 Uiso 1 1 calc R . .
C32 C 0.2632(4) 0.0005(2) 1.04555(19) 0.0563(7) Uani 1 1 d . . .
H32A H 0.2091 -0.0579 0.9901 0.085 Uiso 1 1 calc R . .
H32B H 0.2210 -0.0307 1.0982 0.085 Uiso 1 1 calc R . .
H32C H 0.3847 0.0088 1.0548 0.085 Uiso 1 1 calc R . .
C33 C -0.0367(4) -0.1904(2) 0.7860(2) 0.0709(9) Uani 1 1 d . . .
H33A H -0.0024 -0.2080 0.7274 0.106 Uiso 1 1 calc R . .
H33B H -0.1584 -0.2203 0.7788 0.106 Uiso 1 1 calc R . .
H33C H 0.0195 -0.2328 0.8315 0.106 Uiso 1 1 calc R . .
C34 C 0.0115(4) 0.1788(3) 0.48022(19) 0.0621(7) Uani 1 1 d . . .
H34A H 0.0683 0.1935 0.4285 0.093 Uiso 1 1 calc R . .
H34B H -0.1100 0.1552 0.4582 0.093 Uiso 1 1 calc R . .
H34C H 0.0476 0.1117 0.5096 0.093 Uiso 1 1 calc R . .
C35 C 0.5624(3) 0.2771(3) 1.07377(18) 0.0552(7) Uani 1 1 d . . .
H35A H 0.5133 0.3476 1.0890 0.083 Uiso 1 1 calc R . .
H35B H 0.6812 0.3078 1.0719 0.083 Uiso 1 1 calc R . .
H35C H 0.5518 0.2215 1.1203 0.083 Uiso 1 1 calc R . .
C36 C 0.4654(4) 0.7797(2) 0.6548(3) 0.0823(10) Uani 1 1 d . . .
H36A H 0.4089 0.7873 0.5936 0.123 Uiso 1 1 calc R . .
H36B H 0.5851 0.8185 0.6627 0.123 Uiso 1 1 calc R . .
H36C H 0.4167 0.8215 0.7009 0.123 Uiso 1 1 calc R . .
C37 C 0.6966(4) 0.1239(3) 0.6514(3) 0.1009(14) Uani 1 1 d . . .
H37A H 0.6262 0.0400 0.6471 0.151 Uiso 1 1 calc R . .
H37B H 0.7888 0.1383 0.7039 0.151 Uiso 1 1 calc R . .
H37C H 0.7423 0.1319 0.5954 0.151 Uiso 1 1 calc R . .

loop_
_atom_site_aniso_label
_atom_site_aniso_U_11
_atom_site_aniso_U_22
_atom_site_aniso_U_33
_atom_site_aniso_U_23
_atom_site_aniso_U_13
_atom_site_aniso_U_12
O1 0.0336(8) 0.0350(8) 0.0415(9) 0.0044(7) 0.0119(7) 0.0085(6)
O2 0.0344(8) 0.0341(8) 0.0407(8) 0.0064(7) 0.0097(7) 0.0081(6)
O3 0.0357(9) 0.0487(10) 0.0433(9) 0.0085(7) 0.0098(7) 0.0137(7)
O4 0.0510(10) 0.0433(9) 0.0459(9) 0.0181(7) 0.0231(8) 0.0181(7)
O5 0.0565(11) 0.0376(9) 0.0646(11) -0.0031(8) 0.0215(9) 0.0000(8)
O6 0.0513(10) 0.0549(10) 0.0371(9) 0.0143(8) 0.0182(7) 0.0133(8)
O7 0.0405(9) 0.0501(10) 0.0394(9) 0.0032(8) 0.0044(7) 0.0038(7)
O8 0.0573(10) 0.0362(9) 0.0352(8) 0.0071(7) 0.0130(7) 0.0181(7)
O9 0.0391(9) 0.0619(11) 0.0484(10) -0.0143(9) 0.0070(8) 0.0135(8)
C10 0.0371(12) 0.0332(12) 0.0312(11) 0.0011(9) 0.0096(9) 0.0047(9)
O11 0.0516(11) 0.0372(9) 0.0868(13) 0.0146(9) 0.0256(10) 0.0092(8)
O12 0.0411(10) 0.0632(12) 0.0584(11) -0.0024(9) 0.0194(8) 0.0128(8)
O13 0.0430(10) 0.0492(11) 0.0961(15) -0.0032(10) 0.0162(10) 0.0163(8)
C14 0.0361(12) 0.0364(12) 0.0348(12) 0.0035(10) 0.0093(10) 0.0103(10)
C15 0.0373(12) 0.0359(12) 0.0411(13) 0.0075(10) 0.0165(10) 0.0124(10)
C16 0.0338(12) 0.0375(12) 0.0367(12) 0.0086(10) 0.0097(9) 0.0118(10)
C17 0.0371(12) 0.0356(12) 0.0381(12) 0.0078(10) 0.0151(10) 0.0106(10)
C18 0.0368(12) 0.0327(12) 0.0371(12) 0.0054(10) 0.0116(10) 0.0081(9)
C19 0.0364(12) 0.0332(11) 0.0354(12) 0.0050(9) 0.0119(10) 0.0066(9)
C20 0.0341(12) 0.0345(12) 0.0339(12) 0.0047(9) 0.0100(9) 0.0077(9)
O21 0.0531(11) 0.0501(11) 0.0925(15) 0.0159(10) 0.0110(10) 0.0237(9)
C22 0.0559(15) 0.0359(13) 0.0398(13) 0.0080(10) 0.0181(11) 0.0129(12)
O23 0.0708(13) 0.0569(13) 0.0966(16) -0.0298(12) 0.0093(12) 0.0181(10)
C24 0.0359(12) 0.0415(13) 0.0352(12) 0.0052(10) 0.0080(10) 0.0070(10)
C25 0.0469(14) 0.0409(14) 0.0443(14) 0.0059(12) 0.0194(11) 0.0116(11)
C26 0.0343(11) 0.0343(12) 0.0332(12) 0.0052(9) 0.0113(9) 0.0098(9)
C27 0.0452(14) 0.0411(13) 0.0359(12) 0.0074(10) 0.0090(10) 0.0122(11)
O28 0.0733(13) 0.0465(11) 0.1170(18) -0.0059(11) 0.0445(13) 0.0200(10)
C29 0.0414(13) 0.0376(13) 0.0358(12) 0.0110(10) 0.0121(10) 0.0149(10)
C30 0.0583(16) 0.0615(17) 0.0438(14) 0.0197(13) 0.0131(12) 0.0112(13)
C31 0.0632(17) 0.0700(19) 0.0514(16) -0.0197(14) 0.0035(13) 0.0260(15)
C32 0.0716(18) 0.0483(15) 0.0630(17) 0.0261(13) 0.0272(14) 0.0245(13)
C33 0.095(2) 0.0381(15) 0.0674(19) -0.0074(14) 0.0228(17) -0.0096(15)
C34 0.0639(18) 0.0558(17) 0.0543(16) -0.0030(14) 0.0026(14) -0.0020(14)
C35 0.0489(15) 0.0603(17) 0.0532(16) 0.0020(13) 0.0005(12) 0.0156(13)
C36 0.086(2) 0.0361(16) 0.132(3) 0.0218(17) 0.043(2) 0.0087(15)
C37 0.0566(19) 0.072(2) 0.182(4) -0.002(2) 0.031(2) 0.0353(17)

loop_
_geom_bond_atom_site_label_1
_geom_bond_atom_site_label_2
_geom_bond_distance
_geom_bond_site_symmetry_2
_geom_bond_publ_flag
O1 C15 1.463(3) . ?
O1 C20 1.468(3) . ?
O2 C10 1.462(3) . ?
O2 C16 1.466(3) . ?
O3 C17 1.384(3) . ?
O3 C35 1.439(3) . ?
O4 C17 1.377(3) . ?
O4 C32 1.444(3) . ?
O5 C22 1.316(3) . ?
O5 C33 1.452(3) . ?
O6 C24 1.385(3) . ?
O6 C30 1.443(3) . ?
O7 C24 1.387(3) . ?
O7 C34 1.439(3) . ?
O8 C14 1.419(3) . ?
O8 C18 1.420(3) . ?
O9 C29 1.321(3) . ?
O9 C31 1.457(3) . ?
C10 C25 1.499(3) . ?
C10 C19 1.538(3) . ?
C10 C24 1.560(3) . ?
C10 C16 1.974(3) . ?
O11 C27 1.320(3) . ?
O11 C36 1.456(3) . ?
O12 C29 1.196(3) . ?
O13 C25 1.316(3) . ?
O13 C37 1.453(3) . ?
C14 C16 1.537(3) . ?
C14 C19 1.556(3) . ?
C15 C22 1.497(3) . ?
C15 C26 1.531(3) . ?
C15 C17 1.568(3) . ?
C15 C20 1.975(3) . ?
C16 C27 1.495(3) . ?
C16 C24 1.574(3) . ?
C17 C20 1.575(3) . ?
C18 C20 1.540(3) . ?
C18 C26 1.554(3) . ?
C19 C26 1.525(3) . ?
C20 C29 1.501(3) . ?
O21 C27 1.191(3) . ?
C22 O28 1.191(3) . ?
O23 C25 1.193(3) . ?
